data_2023112
loop_
_publ_author_name
'Stewart, John W.'
'Irons, Elena M.'
'Osorio Abanto, Giovanna'
'Zeller, Matthias'
'Zaleski, Curtis M.'
'Predecki, Daniel P.'

_publ_section_title
;
 Synthesis and crystal structures of N,2,4,6-tetramethylanilinium
 trifluoromethanesulfonate and
 N-isopropylidene-N,2,4,6-tetramethylanilinium trifluoromethanesulfonate
;
_journal_issue 5
_journal_name_full 'Acta Crystallographica Section E Crystallographic Communications'
_journal_paper_doi 10.1107/S2056989024003438
_journal_volume 80
_journal_year 2024
_chemical_formula_iupac 'C13 H20 N +, C F3 O3 S -'
_chemical_formula_moiety 'C13 H20 N +, C F3 O3 S -'
_chemical_formula_sum 'C14 H20 F3 N O3 S'
_chemical_formula_weight 339.37
_chemical_name_systematic
;
<i>N</i>-Isopropylidene-<i>N</i>,2,4,6-tetramethylanilinium
trifluoromethanesulfonate
;
_space_group_crystal_system monoclinic
_space_group_IT_number 14
_space_group_name_Hall '-P 2yn'
_space_group_name_H-M_alt 'P 1 21/n 1'
_atom_sites_solution_hydrogens geom
_audit_creation_method SHELXL-2019/3
_cell_angle_alpha 90
_cell_angle_beta 102.024(2)
_cell_angle_gamma 90
_cell_formula_units_Z 4
_cell_length_a 6.8580(4)
_cell_length_b 19.4619(12)
_cell_length_c 12.6131(7)
_cell_measurement_reflns_used 9901
_cell_measurement_temperature 150(2)
_cell_measurement_theta_max 33.1254
_cell_measurement_theta_min 2.6659
_cell_volume 1646.53(17)
_computing_cell_refinement
;
SAINT V8.40B (Bruker, 2022)
;
_computing_data_collection
;
APEX4 v2022.10-0 (Bruker, 2022)
;
_computing_data_reduction
;
SAINT V8.40B (Bruker, 2022)
;
_computing_molecular_graphics
;
Mercury (Macrae <i>et al.</i>,  2020)
;
_computing_publication_material
;
publCIF (Westrip, 2010)
;
_computing_structure_refinement
;
<i>SHELXL2019/2</i> (Sheldrick, 2015b),
<i>ShelXle</i> Rev1541 (H\"ubschle <i>et al.</i>,  2011)
;
_computing_structure_solution
;
<i>SHELXT</i> (Sheldrick, 2015a)
;
_diffrn_ambient_temperature 150(2)
_diffrn_detector_area_resol_mean 7.4074
_diffrn_measured_fraction_theta_full 0.999
_diffrn_measured_fraction_theta_max 0.977
_diffrn_measurement_device 'three circle diffractometer'
_diffrn_measurement_device_type 'Bruker AXS D8 Quest'
_diffrn_measurement_method 'omega and phi scans'
_diffrn_radiation_monochromator 'Triumph curved graphite crystal'
_diffrn_radiation_type MoK\a
_diffrn_radiation_wavelength 0.71073
_diffrn_reflns_av_R_equivalents 0.0402
_diffrn_reflns_av_unetI/netI 0.0283
_diffrn_reflns_limit_h_max 10
_diffrn_reflns_limit_h_min -10
_diffrn_reflns_limit_k_max 28
_diffrn_reflns_limit_k_min -29
_diffrn_reflns_limit_l_max 19
_diffrn_reflns_limit_l_min -19
_diffrn_reflns_number 35093
_diffrn_reflns_theta_full 25.242
_diffrn_reflns_theta_max 33.176
_diffrn_reflns_theta_min 1.955
_diffrn_source 'fine focus sealed tube X-ray source'
_diffrn_source_current 30
_diffrn_source_voltage 50
_exptl_absorpt_coefficient_mu 0.237
_exptl_absorpt_correction_T_max 0.7465
_exptl_absorpt_correction_T_min 0.6620
_exptl_absorpt_correction_type multi-scan
_exptl_absorpt_process_details
;
(SADABS; Krause <i>et al</i>., 2015)
;
_exptl_crystal_colour colourless
_exptl_crystal_density_diffrn 1.369
_exptl_crystal_description block
_exptl_crystal_F_000 712
_exptl_crystal_size_max 0.450
_exptl_crystal_size_mid 0.430
_exptl_crystal_size_min 0.320
_refine_diff_density_max 0.626
_refine_diff_density_min -0.413
_refine_ls_extinction_method none
_refine_ls_goodness_of_fit_ref 1.044
_refine_ls_hydrogen_treatment constr
_refine_ls_matrix_type full
_refine_ls_number_parameters 205
_refine_ls_number_reflns 6151
_refine_ls_number_restraints 0
_refine_ls_restrained_S_all 1.044
_refine_ls_R_factor_all 0.0649
_refine_ls_R_factor_gt 0.0454
_refine_ls_shift/su_max 0.036
_refine_ls_shift/su_mean 0.003
_refine_ls_structure_factor_coef Fsqd
_refine_ls_weighting_details 'w=1/[\s^2^(Fo^2^)+(0.0647P)^2^+0.6525P] where P=(Fo^2^+2Fc^2^)/3'
_refine_ls_weighting_scheme calc
_refine_ls_wR_factor_gt 0.1250
_refine_ls_wR_factor_ref 0.1356
_reflns_number_gt 4836
_reflns_number_total 6151
_reflns_threshold_expression 'I > 2\s(I)'
_cod_data_source_file ej2004.cif
_cod_data_source_block 2
_cod_original_sg_symbol_H-M 'P 21/n'
_cod_database_code 2023112
_shelx_space_group_comment
;
The symmetry employed for this shelxl refinement is uniquely defined
by the following loop, which should always be used as a source of
symmetry information in preference to the above space-group names.
They are only intended as comments.
;
_shelx_estimated_absorpt_t_min 0.901
_shelx_estimated_absorpt_t_max 0.928

loop_
_space_group_symop_operation_xyz
'x, y, z'
'-x+1/2, y+1/2, -z+1/2'
'-x, -y, -z'
'x-1/2, -y-1/2, z-1/2'

loop_
_atom_site_type_symbol
_atom_site_label
_atom_site_fract_x
_atom_site_fract_y
_atom_site_fract_z
_atom_site_U_iso_or_equiv
_atom_site_adp_type
_atom_site_calc_flag
_atom_site_occupancy
_atom_site_disorder_assembly
_atom_site_disorder_group
S S1 0.15479(4) 0.79780(2) 0.61391(2) 0.02550(8) Uani d 1 . .
F F1 0.3761(3) 0.86287(8) 0.77561(9) 0.0851(5) Uani d 1 . .
F F2 0.2530(2) 0.92744(5) 0.64188(11) 0.0664(3) Uani d 1 . .
F F3 0.49502(18) 0.86146(8) 0.63158(12) 0.0734(4) Uani d 1 . .
O O1 -0.02107(18) 0.81355(7) 0.65353(12) 0.0494(3) Uani d 1 . .
O O2 0.1341(2) 0.80438(7) 0.49895(9) 0.0507(3) Uani d 1 . .
O O3 0.25615(18) 0.73657(6) 0.66054(11) 0.0496(3) Uani d 1 . .
N N1 0.86535(15) 0.64144(5) 0.77099(8) 0.02325(18) Uani d 1 . .
C C1 0.81204(17) 0.57568(6) 0.71732(9) 0.0235(2) Uani d 1 . .
C C2 0.73919(18) 0.52358(6) 0.77498(10) 0.0266(2) Uani d 1 . .
C C3 0.68216(19) 0.46217(6) 0.72058(12) 0.0310(3) Uani d 1 . .
H H3 0.631492 0.426053 0.757740 0.037 Uiso calc 1 . .
C C4 0.69727(19) 0.45226(7) 0.61361(12) 0.0318(3) Uani d 1 . .
C C5 0.7696(2) 0.50569(7) 0.55946(11) 0.0320(3) Uani d 1 . .
H H5 0.779749 0.499239 0.486153 0.038 Uiso calc 1 . .
C C6 0.82752(19) 0.56836(6) 0.60949(10) 0.0269(2) Uani d 1 . .
C C7 0.7275(2) 0.53217(8) 0.89215(12) 0.0370(3) Uani d 1 . .
H H7A 0.675490 0.577958 0.903002 0.055 Uiso calc 1 . .
H H7B 0.860854 0.526986 0.937972 0.055 Uiso calc 1 . .
H H7C 0.638530 0.497155 0.911733 0.055 Uiso calc 1 . .
C C8 0.6377(2) 0.38445(8) 0.55818(16) 0.0450(4) Uani d 1 . .
H H8A 0.613907 0.390669 0.479424 0.067 Uiso calc 1 . .
H H8B 0.515577 0.367745 0.578344 0.067 Uiso calc 1 . .
H H8C 0.744876 0.350912 0.580769 0.067 Uiso calc 1 . .
C C9 0.9047(2) 0.62569(7) 0.54963(12) 0.0365(3) Uani d 1 . .
H H9A 0.898812 0.611766 0.474357 0.055 Uiso calc 1 . .
H H9B 1.043117 0.635892 0.584635 0.055 Uiso calc 1 . .
H H9C 0.822601 0.666766 0.550892 0.055 Uiso calc 1 . .
C C10 1.03905(18) 0.65257(6) 0.83181(10) 0.0274(2) Uani d 1 . .
C C11 1.0819(2) 0.71841(7) 0.89199(12) 0.0368(3) Uani d 1 . .
H H11A 1.071297 0.756521 0.840322 0.055 Uiso calc 1 . .
H H11B 1.217001 0.717058 0.936743 0.055 Uiso calc 1 . .
H H11C 0.985468 0.725038 0.938559 0.055 Uiso calc 1 . .
C C12 1.2004(2) 0.60056(8) 0.84344(15) 0.0411(3) Uani d 1 . .
H H12A 1.148345 0.558503 0.805015 0.062 Uiso calc 1 . .
H H12B 1.249569 0.590234 0.920420 0.062 Uiso calc 1 . .
H H12C 1.309884 0.618616 0.812571 0.062 Uiso calc 1 . .
C C13 0.70636(19) 0.69461(6) 0.75334(11) 0.0293(2) Uani d 1 . .
H H13A 0.758175 0.737207 0.728243 0.044 Uiso calc 1 . .
H H13B 0.663458 0.703278 0.821535 0.044 Uiso calc 1 . .
H H13C 0.592598 0.678426 0.698583 0.044 Uiso calc 1 . .
C C14 0.3300(3) 0.86552(8) 0.66949(12) 0.0387(3) Uani d 1 . .

loop_
_atom_site_aniso_label
_atom_site_aniso_U_11
_atom_site_aniso_U_22
_atom_site_aniso_U_33
_atom_site_aniso_U_12
_atom_site_aniso_U_13
_atom_site_aniso_U_23
S1 0.02328(14) 0.02674(14) 0.02618(14) -0.00154(10) 0.00446(10) -0.00088(10)
F1 0.1245(13) 0.0883(10) 0.0321(5) -0.0545(9) -0.0077(6) -0.0097(6)
F2 0.0969(10) 0.0280(5) 0.0795(8) -0.0120(5) 0.0304(7) -0.0050(5)
F3 0.0431(6) 0.0875(9) 0.0941(10) -0.0345(6) 0.0248(6) -0.0337(8)
O1 0.0396(6) 0.0469(6) 0.0695(8) -0.0009(5) 0.0291(6) -0.0024(6)
O2 0.0612(8) 0.0616(8) 0.0282(5) -0.0198(6) 0.0068(5) -0.0046(5)
O3 0.0405(6) 0.0309(5) 0.0708(8) 0.0043(4) -0.0036(6) 0.0016(5)
N1 0.0232(4) 0.0196(4) 0.0266(4) 0.0017(3) 0.0043(3) 0.0010(3)
C1 0.0221(5) 0.0191(4) 0.0286(5) -0.0006(4) 0.0036(4) 0.0011(4)
C2 0.0235(5) 0.0235(5) 0.0324(5) 0.0009(4) 0.0050(4) 0.0063(4)
C3 0.0259(6) 0.0206(5) 0.0461(7) -0.0013(4) 0.0063(5) 0.0071(5)
C4 0.0265(6) 0.0204(5) 0.0466(7) -0.0025(4) 0.0032(5) -0.0026(5)
C5 0.0351(6) 0.0269(6) 0.0335(6) -0.0043(5) 0.0062(5) -0.0046(5)
C6 0.0293(6) 0.0228(5) 0.0288(5) -0.0032(4) 0.0069(4) 0.0002(4)
C7 0.0401(7) 0.0387(7) 0.0335(6) 0.0011(6) 0.0110(5) 0.0099(5)
C8 0.0404(8) 0.0247(6) 0.0681(11) -0.0077(5) 0.0073(7) -0.0115(6)
C9 0.0496(8) 0.0298(6) 0.0328(6) -0.0107(6) 0.0145(6) 0.0006(5)
C10 0.0257(5) 0.0237(5) 0.0310(5) -0.0004(4) 0.0022(4) 0.0016(4)
C11 0.0405(7) 0.0300(6) 0.0367(6) -0.0056(5) 0.0004(5) -0.0065(5)
C12 0.0256(6) 0.0317(7) 0.0604(9) 0.0039(5) -0.0042(6) 0.0033(6)
C13 0.0266(6) 0.0253(5) 0.0360(6) 0.0076(4) 0.0066(5) 0.0024(4)
C14 0.0479(8) 0.0345(7) 0.0344(6) -0.0132(6) 0.0101(6) -0.0067(5)

loop_
_atom_type_symbol
_atom_type_description
_atom_type_scat_dispersion_real
_atom_type_scat_dispersion_imag
_atom_type_scat_source
C C 0.0033 0.0016 'International Tables Vol C Tables 4.2.6.8 and 6.1.1.4'
H H 0.0000 0.0000 'International Tables Vol C Tables 4.2.6.8 and 6.1.1.4'
N N 0.0061 0.0033 'International Tables Vol C Tables 4.2.6.8 and 6.1.1.4'
O O 0.0106 0.0060 'International Tables Vol C Tables 4.2.6.8 and 6.1.1.4'
F F 0.0171 0.0103 'International Tables Vol C Tables 4.2.6.8 and 6.1.1.4'
S S 0.1246 0.1234 'International Tables Vol C Tables 4.2.6.8 and 6.1.1.4'

loop_
_geom_angle_atom_site_label_1
_geom_angle_atom_site_label_2
_geom_angle_atom_site_label_3
_geom_angle_site_symmetry_1
_geom_angle_site_symmetry_3
_geom_angle
_geom_angle_publ_flag
O1 S1 O2 . . 114.90(9) ?
O1 S1 O3 . . 113.84(8) ?
O2 S1 O3 . . 115.11(8) ?
O1 S1 C14 . . 104.29(8) ?
O2 S1 C14 . . 104.07(7) ?
O3 S1 C14 . . 102.57(8) ?
C10 N1 C1 . . 122.21(10) ?
C10 N1 C13 . . 121.91(11) ?
C1 N1 C13 . . 115.87(10) ?
C6 C1 C2 . . 122.77(11) ?
C6 C1 N1 . . 118.69(10) ?
C2 C1 N1 . . 118.47(11) ?
C3 C2 C1 . . 117.36(12) ?
C3 C2 C7 . . 120.79(12) ?
C1 C2 C7 . . 121.83(12) ?
C4 C3 C2 . . 121.87(12) ?
C4 C3 H3 . . 119.1 ?
C2 C3 H3 . . 119.1 ?
C3 C4 C5 . . 118.67(12) ?
C3 C4 C8 . . 120.26(13) ?
C5 C4 C8 . . 121.06(14) ?
C4 C5 C6 . . 121.98(12) ?
C4 C5 H5 . . 119.0 ?
C6 C5 H5 . . 119.0 ?
C5 C6 C1 . . 117.34(11) ?
C5 C6 C9 . . 121.29(12) ?
C1 C6 C9 . . 121.37(11) ?
C2 C7 H7A . . 109.5 ?
C2 C7 H7B . . 109.5 ?
H7A C7 H7B . . 109.5 ?
C2 C7 H7C . . 109.5 ?
H7A C7 H7C . . 109.5 ?
H7B C7 H7C . . 109.5 ?
C4 C8 H8A . . 109.5 ?
C4 C8 H8B . . 109.5 ?
H8A C8 H8B . . 109.5 ?
C4 C8 H8C . . 109.5 ?
H8A C8 H8C . . 109.5 ?
H8B C8 H8C . . 109.5 ?
C6 C9 H9A . . 109.5 ?
C6 C9 H9B . . 109.5 ?
H9A C9 H9B . . 109.5 ?
C6 C9 H9C . . 109.5 ?
H9A C9 H9C . . 109.5 ?
H9B C9 H9C . . 109.5 ?
N1 C10 C12 . . 121.33(12) ?
N1 C10 C11 . . 120.42(12) ?
C12 C10 C11 . . 118.25(12) ?
C10 C11 H11A . . 109.5 ?
C10 C11 H11B . . 109.5 ?
H11A C11 H11B . . 109.5 ?
C10 C11 H11C . . 109.5 ?
H11A C11 H11C . . 109.5 ?
H11B C11 H11C . . 109.5 ?
C10 C12 H12A . . 109.5 ?
C10 C12 H12B . . 109.5 ?
H12A C12 H12B . . 109.5 ?
C10 C12 H12C . . 109.5 ?
H12A C12 H12C . . 109.5 ?
H12B C12 H12C . . 109.5 ?
N1 C13 H13A . . 109.5 ?
N1 C13 H13B . . 109.5 ?
H13A C13 H13B . . 109.5 ?
N1 C13 H13C . . 109.5 ?
H13A C13 H13C . . 109.5 ?
H13B C13 H13C . . 109.5 ?
F1 C14 F3 . . 108.99(16) ?
F1 C14 F2 . . 107.49(14) ?
F3 C14 F2 . . 106.43(14) ?
F1 C14 S1 . . 111.32(11) ?
F3 C14 S1 . . 111.33(11) ?
F2 C14 S1 . . 111.08(12) ?

loop_
_geom_bond_atom_site_label_1
_geom_bond_atom_site_label_2
_geom_bond_site_symmetry_2
_geom_bond_distance
_geom_bond_publ_flag
S1 O1 . 1.4315(12) ?
S1 O2 . 1.4330(12) ?
S1 O3 . 1.4419(12) ?
S1 C14 . 1.8226(15) ?
F1 C14 . 1.3107(18) ?
F2 C14 . 1.333(2) ?
F3 C14 . 1.319(2) ?
N1 C10 . 1.2937(16) ?
N1 C1 . 1.4584(15) ?
N1 C13 . 1.4860(15) ?
C1 C6 . 1.3934(17) ?
C1 C2 . 1.3994(16) ?
C2 C3 . 1.3929(18) ?
C2 C7 . 1.5060(19) ?
C3 C4 . 1.388(2) ?
C3 H3 . 0.9500 ?
C4 C5 . 1.3910(19) ?
C4 C8 . 1.5095(19) ?
C5 C6 . 1.3925(17) ?
C5 H5 . 0.9500 ?
C6 C9 . 1.5039(18) ?
C7 H7A . 0.9800 ?
C7 H7B . 0.9800 ?
C7 H7C . 0.9800 ?
C8 H8A . 0.9800 ?
C8 H8B . 0.9800 ?
C8 H8C . 0.9800 ?
C9 H9A . 0.9800 ?
C9 H9B . 0.9800 ?
C9 H9C . 0.9800 ?
C10 C12 . 1.4843(18) ?
C10 C11 . 1.4871(18) ?
C11 H11A . 0.9800 ?
C11 H11B . 0.9800 ?
C11 H11C . 0.9800 ?
C12 H12A . 0.9800 ?
C12 H12B . 0.9800 ?
C12 H12C . 0.9800 ?
C13 H13A . 0.9800 ?
C13 H13B . 0.9800 ?
C13 H13C . 0.9800 ?

loop_
_geom_hbond_atom_site_label_D
_geom_hbond_atom_site_label_H
_geom_hbond_atom_site_label_A
_geom_hbond_site_symmetry_A
_geom_hbond_distance_DH
_geom_hbond_distance_HA
_geom_hbond_distance_DA
_geom_hbond_angle_DHA
_geom_hbond_publ_flag
C11 H11A O1 1_655 0.98 2.56 3.477(2) 155.4 yes
C12 H12A F2 2_646 0.98 2.69 3.3859(18) 128.5 yes
C13 H13A O1 1_655 0.98 2.45 3.3789(18) 159.0 yes
C13 H13B O2 4_676 0.98 2.29 3.2377(18) 161.6 yes
C13 H13C O3 . 0.98 2.52 3.1723(17) 123.5 yes

loop_
_geom_torsion_atom_site_label_1
_geom_torsion_atom_site_label_2
_geom_torsion_atom_site_label_3
_geom_torsion_atom_site_label_4
_geom_torsion_site_symmetry_1
_geom_torsion_site_symmetry_2
_geom_torsion_site_symmetry_3
_geom_torsion_site_symmetry_4
_geom_torsion
_geom_torsion_publ_flag
C10 N1 C1 C6 . . . . -97.12(14) ?
C13 N1 C1 C6 . . . . 84.04(14) ?
C10 N1 C1 C2 . . . . 85.64(15) ?
C13 N1 C1 C2 . . . . -93.20(13) ?
C6 C1 C2 C3 . . . . 0.47(18) ?
N1 C1 C2 C3 . . . . 177.60(10) ?
C6 C1 C2 C7 . . . . 178.81(12) ?
N1 C1 C2 C7 . . . . -4.06(18) ?
C1 C2 C3 C4 . . . . 0.35(19) ?
C7 C2 C3 C4 . . . . -178.00(12) ?
C2 C3 C4 C5 . . . . -0.7(2) ?
C2 C3 C4 C8 . . . . 178.79(13) ?
C3 C4 C5 C6 . . . . 0.2(2) ?
C8 C4 C5 C6 . . . . -179.25(13) ?
C4 C5 C6 C1 . . . . 0.5(2) ?
C4 C5 C6 C9 . . . . -179.79(14) ?
C2 C1 C6 C5 . . . . -0.90(19) ?
N1 C1 C6 C5 . . . . -178.02(11) ?
C2 C1 C6 C9 . . . . 179.42(13) ?
N1 C1 C6 C9 . . . . 2.30(18) ?
C1 N1 C10 C12 . . . . 4.98(19) ?
C13 N1 C10 C12 . . . . -176.25(13) ?
C1 N1 C10 C11 . . . . -175.12(12) ?
C13 N1 C10 C11 . . . . 3.65(19) ?
O1 S1 C14 F1 . . . . 63.94(16) ?
O2 S1 C14 F1 . . . . -175.28(14) ?
O3 S1 C14 F1 . . . . -55.02(16) ?
O1 S1 C14 F3 . . . . -174.22(13) ?
O2 S1 C14 F3 . . . . -53.45(15) ?
O3 S1 C14 F3 . . . . 66.82(14) ?
O1 S1 C14 F2 . . . . -55.81(13) ?
O2 S1 C14 F2 . . . . 64.97(13) ?
O3 S1 C14 F2 . . . . -174.77(11) ?
